data_4132827
loop_
_publ_author_name
'Wang, Chao'
'Ge, Shaozhong'

_publ_section_title
;
 Versatile Cobalt-Catalyzed Enantioselective Entry to Boryl-Functionalized
 All-Carbon Quaternary Stereogenic Centers.
;
_journal_issue 34
_journal_name_full 'Journal of the American Chemical Society'
_journal_page_first 10687
_journal_page_last 10690
_journal_paper_doi 10.1021/jacs.8b06814
_journal_volume 140
_journal_year 2018
_chemical_absolute_configuration ad
_chemical_formula_sum 'C14 H17 N O2'
_chemical_formula_weight 231.28
_space_group_crystal_system orthorhombic
_space_group_IT_number 19
_space_group_name_Hall 'P 2ac 2ab'
_space_group_name_H-M_alt 'P 21 21 21'
_atom_sites_solution_hydrogens mixed
_audit_creation_method SHELXL-2014/7
_cell_angle_alpha 90
_cell_angle_beta 90
_cell_angle_gamma 90
_cell_formula_units_Z 4
_cell_length_a 8.2246(4)
_cell_length_b 11.1146(5)
_cell_length_c 13.3192(6)
_cell_measurement_reflns_used 9878
_cell_measurement_temperature 100(2)
_cell_measurement_theta_max 72.42
_cell_measurement_theta_min 5.18
_cell_volume 1217.55(10)
_computing_cell_refinement 'APEX3 v2016.1-0 (Bruker AXS)'
_computing_data_collection 'APEX3 (Bruker AXS)'
_computing_data_reduction 'SAINT V8.32B (Bruker AXS Inc., 2014)'
_computing_molecular_graphics 'Bruker SHELXTL'
_computing_publication_material 'Bruker SHELXTL'
_computing_structure_refinement 'SHELXL--2014 (Sheldrick 2014)'
_computing_structure_solution 'SHELXT--(Sheldrick 2015)'
_diffrn_ambient_temperature 100(2)
_diffrn_measured_fraction_theta_full 0.999
_diffrn_measured_fraction_theta_max 0.999
_diffrn_measurement_device_type 'Bruker D8 venture'
_diffrn_measurement_method '\f and \w scans'
_diffrn_radiation_type CuK\a
_diffrn_radiation_wavelength 1.54178
_diffrn_reflns_av_R_equivalents 0.0319
_diffrn_reflns_av_unetI/netI 0.0175
_diffrn_reflns_Laue_measured_fraction_full 0.999
_diffrn_reflns_Laue_measured_fraction_max 0.999
_diffrn_reflns_limit_h_max 10
_diffrn_reflns_limit_h_min -10
_diffrn_reflns_limit_k_max 13
_diffrn_reflns_limit_k_min -13
_diffrn_reflns_limit_l_max 16
_diffrn_reflns_limit_l_min -16
_diffrn_reflns_number 18294
_diffrn_reflns_point_group_measured_fraction_full 0.998
_diffrn_reflns_point_group_measured_fraction_max 0.997
_diffrn_reflns_theta_full 67.679
_diffrn_reflns_theta_max 72.425
_diffrn_reflns_theta_min 5.183
_exptl_absorpt_coefficient_mu 0.674
_exptl_absorpt_correction_T_max 0.7536
_exptl_absorpt_correction_T_min 0.6643
_exptl_absorpt_correction_type multi-scan
_exptl_absorpt_process_details 'Sadabs,(Sheldrick 2012)'
_exptl_crystal_colour Colourless
_exptl_crystal_density_diffrn 1.262
_exptl_crystal_density_meas ?
_exptl_crystal_density_method 'Not Measured'
_exptl_crystal_description Block
_exptl_crystal_F_000 496
_exptl_crystal_size_max 0.247
_exptl_crystal_size_mid 0.104
_exptl_crystal_size_min 0.080
_refine_diff_density_max 0.182
_refine_diff_density_min -0.137
_refine_diff_density_rms 0.032
_refine_ls_abs_structure_details
; 
 Flack x determined using 990 quotients [(I+)-(I-)]/[(I+)+(I-)] 
 (Parsons, Flack and Wagner, Acta Cryst. B69 (2013) 249-259). 
;
_refine_ls_abs_structure_Flack 0.07(4)
_refine_ls_extinction_method none
_refine_ls_goodness_of_fit_ref 1.061
_refine_ls_hydrogen_treatment mixed
_refine_ls_matrix_type full
_refine_ls_number_parameters 160
_refine_ls_number_reflns 2400
_refine_ls_number_restraints 0
_refine_ls_restrained_S_all 1.061
_refine_ls_R_factor_all 0.0258
_refine_ls_R_factor_gt 0.0256
_refine_ls_shift/su_max 0.000
_refine_ls_shift/su_mean 0.000
_refine_ls_structure_factor_coef Fsqd
_refine_ls_weighting_details 'w=1/[\s^2^(Fo^2^)+(0.0362P)^2^+0.2354P] where P=(Fo^2^+2Fc^2^)/3'
_refine_ls_weighting_scheme calc
_refine_ls_wR_factor_gt 0.0672
_refine_ls_wR_factor_ref 0.0675
_reflns_Friedel_coverage 0.711
_reflns_Friedel_fraction_full 0.996
_reflns_Friedel_fraction_max 0.994
_reflns_number_gt 2381
_reflns_number_total 2400
_reflns_threshold_expression 'I > 2\s(I)'
_cod_data_source_file ja8b06814_si_002.cif
_cod_data_source_block I074
_cod_depositor_comments
;
The following automatic conversions were performed:

data item '_exptl_absorpt_correction_type' value 'Multi-scan' was
changed to 'multi-scan' in accordance with the
/home/saulius/struct/COD-crude-data/automatic-downloads/DataCite-retrospective/ACS/depositions/lib/dictionaries/cif_core.dic
dictionary named 'cif_core.dic' version 2.4.2 last updated on
2011-04-26.

data item '_exptl_crystal_density_meas' value 'Not Measured' was
changed to '?' -- the value is perceived as not measured.

Automatic conversion script
Id: cif_fix_values 6909 2019-04-08 15:41:33Z antanas 
;
_cod_database_code 4132827
_shelx_shelxl_version_number 2014/7
_shelx_space_group_comment
; 
The symmetry employed for this shelxl refinement is uniquely defined 
by the following loop, which should always be used as a source of 
symmetry information in preference to the above space-group names. 
They are only intended as comments. 
;
_shelx_estimated_absorpt_t_min 0.851
_shelx_estimated_absorpt_t_max 0.948
_computing_bruker_data_scaling 'SADABS V2012/1 (Bruker AXS Inc.)'

loop_
_space_group_symop_operation_xyz
'x, y, z'
'-x+1/2, -y, z+1/2'
'-x, y+1/2, -z+1/2'
'x+1/2, -y+1/2, -z'

loop_
_atom_site_label
_atom_site_type_symbol
_atom_site_fract_x
_atom_site_fract_y
_atom_site_fract_z
_atom_site_U_iso_or_equiv
_atom_site_adp_type
_atom_site_occupancy
_atom_site_site_symmetry_order
_atom_site_calc_flag
_atom_site_refinement_flags_posn
_atom_site_refinement_flags_adp
O1 O 0.39181(13) 0.41312(10) 0.79115(8) 0.0227(2) Uani 1 1 d . .
O2 O 0.46962(13) 0.81584(9) 0.53695(8) 0.0195(2) Uani 1 1 d . .
H2 H 0.520(3) 0.850(2) 0.5881(17) 0.040(6) Uiso 1 1 d . .
N1 N 0.58720(14) 0.52847(11) 0.71572(9) 0.0168(3) Uani 1 1 d . .
C1 C 0.44087(17) 0.47461(12) 0.71938(10) 0.0160(3) Uani 1 1 d . .
C2 C 0.35322(17) 0.50550(12) 0.62473(10) 0.0149(3) Uani 1 1 d . .
C3 C 0.45673(17) 0.59735(12) 0.56812(10) 0.0151(3) Uani 1 1 d . .
C4 C 0.62029(18) 0.59528(13) 0.62424(11) 0.0191(3) Uani 1 1 d . .
H4A H 0.7049 0.5546 0.5837 0.023 Uiso 1 1 calc R U
H4B H 0.6571 0.6780 0.6399 0.023 Uiso 1 1 calc R U
C5 C 0.71226(18) 0.51627(14) 0.79163(11) 0.0204(3) Uani 1 1 d . .
H5A H 0.8101 0.4813 0.7614 0.031 Uiso 1 1 calc R U
H5B H 0.6731 0.4636 0.8455 0.031 Uiso 1 1 calc R U
H5C H 0.7382 0.5956 0.8194 0.031 Uiso 1 1 calc R U
C6 C 0.4799(2) 0.56742(14) 0.45717(11) 0.0216(3) Uani 1 1 d . .
H6A H 0.3743 0.5693 0.4231 0.032 Uiso 1 1 calc R U
H6B H 0.5275 0.4870 0.4507 0.032 Uiso 1 1 calc R U
H6C H 0.5527 0.6267 0.4265 0.032 Uiso 1 1 calc R U
C7 C 0.37559(17) 0.72125(12) 0.57942(10) 0.0168(3) Uani 1 1 d . .
H7A H 0.2678 0.7194 0.5464 0.020 Uiso 1 1 calc R U
H7B H 0.3582 0.7380 0.6516 0.020 Uiso 1 1 calc R U
C8 C 0.20868(17) 0.46874(13) 0.58835(10) 0.0167(3) Uani 1 1 d . .
H8 H 0.1822 0.5081 0.5272 0.020 Uiso 1 1 calc R U
C9 C 0.08161(17) 0.38350(12) 0.61890(11) 0.0166(3) Uani 1 1 d . .
C10 C -0.04986(19) 0.37087(14) 0.55247(12) 0.0223(3) Uani 1 1 d . .
H10 H -0.0528 0.4185 0.4933 0.027 Uiso 1 1 calc R U
C11 C -0.1755(2) 0.29063(15) 0.57099(12) 0.0258(3) Uani 1 1 d . .
H11 H -0.2632 0.2837 0.5249 0.031 Uiso 1 1 calc R U
C12 C -0.17265(19) 0.22045(14) 0.65717(12) 0.0243(3) Uani 1 1 d . .
H12 H -0.2576 0.1646 0.6700 0.029 Uiso 1 1 calc R U
C13 C -0.04487(19) 0.23235(13) 0.72451(12) 0.0224(3) Uani 1 1 d . .
H13 H -0.0434 0.1849 0.7838 0.027 Uiso 1 1 calc R U
C14 C 0.08100(18) 0.31296(13) 0.70614(11) 0.0187(3) Uani 1 1 d . .
H14 H 0.1673 0.3203 0.7531 0.022 Uiso 1 1 calc R U

loop_
_atom_site_aniso_label
_atom_site_aniso_U_11
_atom_site_aniso_U_22
_atom_site_aniso_U_33
_atom_site_aniso_U_23
_atom_site_aniso_U_13
_atom_site_aniso_U_12
O1 0.0193(5) 0.0281(5) 0.0206(5) 0.0092(4) -0.0020(4) -0.0038(4)
O2 0.0233(5) 0.0164(5) 0.0188(5) 0.0017(4) 0.0007(4) -0.0034(4)
N1 0.0145(6) 0.0182(5) 0.0179(5) 0.0032(5) -0.0018(5) -0.0002(4)
C1 0.0159(6) 0.0147(6) 0.0174(6) 0.0001(5) 0.0002(5) 0.0020(5)
C2 0.0161(6) 0.0133(6) 0.0153(6) -0.0002(5) 0.0019(5) 0.0021(5)
C3 0.0142(6) 0.0154(6) 0.0156(6) 0.0006(5) 0.0014(5) 0.0003(6)
C4 0.0150(6) 0.0214(7) 0.0208(7) 0.0054(5) 0.0006(6) -0.0003(6)
C5 0.0168(7) 0.0234(7) 0.0209(7) 0.0045(6) -0.0043(6) -0.0007(6)
C6 0.0247(8) 0.0218(7) 0.0184(7) -0.0023(6) 0.0049(6) -0.0038(6)
C7 0.0164(6) 0.0157(6) 0.0183(6) 0.0011(5) 0.0017(5) -0.0003(6)
C8 0.0175(7) 0.0167(7) 0.0159(6) 0.0009(5) 0.0003(5) 0.0019(6)
C9 0.0151(7) 0.0141(6) 0.0206(6) -0.0028(5) 0.0026(6) 0.0014(5)
C10 0.0216(8) 0.0223(7) 0.0230(7) 0.0004(6) -0.0012(6) -0.0028(6)
C11 0.0206(7) 0.0273(8) 0.0297(8) -0.0053(7) -0.0025(7) -0.0054(7)
C12 0.0209(7) 0.0190(7) 0.0330(8) -0.0059(6) 0.0084(6) -0.0053(6)
C13 0.0231(7) 0.0186(7) 0.0256(7) 0.0017(6) 0.0078(6) 0.0008(6)
C14 0.0165(6) 0.0180(7) 0.0215(7) -0.0004(5) 0.0021(6) 0.0017(5)

loop_
_atom_type_symbol
_atom_type_description
_atom_type_scat_dispersion_real
_atom_type_scat_dispersion_imag
_atom_type_scat_source
C C 0.0181 0.0091 'International Tables Vol C Tables 4.2.6.8 and 6.1.1.4'
H H 0.0000 0.0000 'International Tables Vol C Tables 4.2.6.8 and 6.1.1.4'
N N 0.0311 0.0180 'International Tables Vol C Tables 4.2.6.8 and 6.1.1.4'
O O 0.0492 0.0322 'International Tables Vol C Tables 4.2.6.8 and 6.1.1.4'

loop_
_geom_angle_atom_site_label_1
_geom_angle_atom_site_label_2
_geom_angle_atom_site_label_3
_geom_angle
C7 O2 H2 105.4(14)
C1 N1 C5 124.63(12)
C1 N1 C4 115.19(11)
C5 N1 C4 120.02(11)
O1 C1 N1 124.29(13)
O1 C1 C2 128.29(13)
N1 C1 C2 107.41(12)
C8 C2 C1 131.32(13)
C8 C2 C3 121.11(13)
C1 C2 C3 107.54(11)
C6 C3 C2 113.67(12)
C6 C3 C7 110.12(12)
C2 C3 C7 107.95(11)
C6 C3 C4 110.97(12)
C2 C3 C4 103.72(11)
C7 C3 C4 110.19(11)
N1 C4 C3 104.55(11)
N1 C4 H4A 110.8
C3 C4 H4A 110.8
N1 C4 H4B 110.8
C3 C4 H4B 110.8
H4A C4 H4B 108.9
N1 C5 H5A 109.5
N1 C5 H5B 109.5
H5A C5 H5B 109.5
N1 C5 H5C 109.5
H5A C5 H5C 109.5
H5B C5 H5C 109.5
C3 C6 H6A 109.5
C3 C6 H6B 109.5
H6A C6 H6B 109.5
C3 C6 H6C 109.5
H6A C6 H6C 109.5
H6B C6 H6C 109.5
O2 C7 C3 112.77(11)
O2 C7 H7A 109.0
C3 C7 H7A 109.0
O2 C7 H7B 109.0
C3 C7 H7B 109.0
H7A C7 H7B 107.8
C2 C8 C9 136.41(13)
C2 C8 H8 111.8
C9 C8 H8 111.8
C14 C9 C10 117.62(13)
C14 C9 C8 126.38(13)
C10 C9 C8 115.98(13)
C11 C10 C9 121.73(14)
C11 C10 H10 119.1
C9 C10 H10 119.1
C10 C11 C12 119.71(15)
C10 C11 H11 120.1
C12 C11 H11 120.1
C13 C12 C11 119.59(14)
C13 C12 H12 120.2
C11 C12 H12 120.2
C12 C13 C14 120.75(14)
C12 C13 H13 119.6
C14 C13 H13 119.6
C13 C14 C9 120.58(14)
C13 C14 H14 119.7
C9 C14 H14 119.7

loop_
_geom_bond_atom_site_label_1
_geom_bond_atom_site_label_2
_geom_bond_distance
O1 C1 1.2424(17)
O2 C7 1.4224(17)
O2 H2 0.88(2)
N1 C1 1.3451(19)
N1 C5 1.4487(18)
N1 C4 1.4525(18)
C1 C2 1.4923(19)
C2 C8 1.347(2)
C2 C3 1.5282(19)
C3 C6 1.5266(19)
C3 C7 1.5377(18)
C3 C4 1.5392(19)
C4 H4A 0.9900
C4 H4B 0.9900
C5 H5A 0.9800
C5 H5B 0.9800
C5 H5C 0.9800
C6 H6A 0.9800
C6 H6B 0.9800
C6 H6C 0.9800
C7 H7A 0.9900
C7 H7B 0.9900
C8 C9 1.468(2)
C8 H8 0.9500
C9 C14 1.402(2)
C9 C10 1.404(2)
C10 C11 1.387(2)
C10 H10 0.9500
C11 C12 1.388(2)
C11 H11 0.9500
C12 C13 1.388(2)
C12 H12 0.9500
C13 C14 1.391(2)
C13 H13 0.9500
C14 H14 0.9500

loop_
_geom_hbond_atom_site_label_D
_geom_hbond_atom_site_label_H
_geom_hbond_atom_site_label_A
_geom_hbond_distance_DH
_geom_hbond_distance_HA
_geom_hbond_distance_DA
_geom_hbond_angle_DHA
_geom_hbond_site_symmetry_A
O2 H2 O1 0.88(2) 1.90(2) 2.7767(15) 172(2) 3_656

loop_
_geom_torsion_atom_site_label_1
_geom_torsion_atom_site_label_2
_geom_torsion_atom_site_label_3
_geom_torsion_atom_site_label_4
_geom_torsion
C5 N1 C1 O1 4.2(2)
C4 N1 C1 O1 179.53(13)
C5 N1 C1 C2 -177.11(13)
C4 N1 C1 C2 -1.75(15)
O1 C1 C2 C8 -6.3(2)
N1 C1 C2 C8 175.07(14)
O1 C1 C2 C3 172.07(14)
N1 C1 C2 C3 -6.58(14)
C8 C2 C3 C6 -49.26(18)
C1 C2 C3 C6 132.18(13)
C8 C2 C3 C7 73.20(16)
C1 C2 C3 C7 -105.35(12)
C8 C2 C3 C4 -169.89(13)
C1 C2 C3 C4 11.56(14)
C1 N1 C4 C3 9.16(16)
C5 N1 C4 C3 -175.26(12)
C6 C3 C4 N1 -134.54(12)
C2 C3 C4 N1 -12.11(14)
C7 C3 C4 N1 103.22(13)
C6 C3 C7 O2 -60.61(15)
C2 C3 C7 O2 174.76(11)
C4 C3 C7 O2 62.13(15)
C1 C2 C8 C9 -3.4(3)
C3 C2 C8 C9 178.43(15)
C2 C8 C9 C14 1.5(3)
C2 C8 C9 C10 -177.29(16)
C14 C9 C10 C11 -0.8(2)
C8 C9 C10 C11 178.03(14)
C9 C10 C11 C12 0.0(2)
C10 C11 C12 C13 0.7(2)
C11 C12 C13 C14 -0.6(2)
C12 C13 C14 C9 -0.3(2)
C10 C9 C14 C13 1.0(2)
C8 C9 C14 C13 -177.76(14)
